data_7207638
loop_
_publ_author_name
'Qin, Jian-Hua'
'Ma, Lu-Fang'
'Hu, Yue'
'Wang, Li-Ya'

_publ_section_title
;
 Syntheses, structures and photoluminescence of five zinc(ii) coordination
 polymers based on 5-methoxyisophthalate and flexible N-donor ancillary
 ligands
;
_journal_issue 8
_journal_name_full CrystEngComm
_journal_page_first 2891
_journal_paper_doi 10.1039/c2ce06581a
_journal_volume 14
_journal_year 2012
_chemical_formula_sum 'C18 H15 N2 O5 Zn'
_chemical_formula_weight 404.69
_chemical_name_systematic
;
?
;
_space_group_IT_number 15
_symmetry_cell_setting monoclinic
_symmetry_space_group_name_Hall '-C 2yc'
_symmetry_space_group_name_H-M 'C 1 2/c 1'
_atom_sites_solution_hydrogens geom
_atom_sites_solution_primary direct
_atom_sites_solution_secondary difmap
_audit_creation_method SHELXL-97
_cell_angle_alpha 90.00
_cell_angle_beta 126.0110(10)
_cell_angle_gamma 90.00
_cell_formula_units_Z 8
_cell_length_a 24.189(3)
_cell_length_b 9.4989(10)
_cell_length_c 17.9964(19)
_cell_measurement_reflns_used 3747
_cell_measurement_temperature 296(2)
_cell_measurement_theta_max 25.83
_cell_measurement_theta_min 2.38
_cell_volume 3344.8(7)
_computing_cell_refinement 'Bruker SMART'
_computing_data_collection 'Bruker SMART'
_computing_data_reduction 'Bruker SAINT'
_computing_molecular_graphics 'Bruker SHELXTL'
_computing_publication_material 'Bruker SHELXTL'
_computing_structure_refinement 'SHELXL-97 (Sheldrick, 1997)'
_computing_structure_solution 'SHELXS-97 (Sheldrick, 1990)'
_diffrn_ambient_temperature 296(2)
_diffrn_measured_fraction_theta_full 0.999
_diffrn_measured_fraction_theta_max 0.999
_diffrn_measurement_device_type 'CCD area detector'
_diffrn_measurement_method 'phi and omega scans'
_diffrn_radiation_monochromator graphite
_diffrn_radiation_source 'fine-focus sealed tube'
_diffrn_radiation_type MoK\a
_diffrn_radiation_wavelength 0.71073
_diffrn_reflns_av_R_equivalents 0.0305
_diffrn_reflns_av_sigmaI/netI 0.0272
_diffrn_reflns_limit_h_max 29
_diffrn_reflns_limit_h_min -29
_diffrn_reflns_limit_k_max 11
_diffrn_reflns_limit_k_min -11
_diffrn_reflns_limit_l_max 21
_diffrn_reflns_limit_l_min -21
_diffrn_reflns_number 12141
_diffrn_reflns_theta_full 25.50
_diffrn_reflns_theta_max 25.50
_diffrn_reflns_theta_min 2.38
_exptl_absorpt_coefficient_mu 1.502
_exptl_absorpt_correction_T_max 0.8868
_exptl_absorpt_correction_T_min 0.7034
_exptl_absorpt_correction_type multi-scan
_exptl_absorpt_process_details sadabs
_exptl_crystal_colour colorless
_exptl_crystal_density_diffrn 1.607
_exptl_crystal_density_method 'not measured'
_exptl_crystal_description block
_exptl_crystal_F_000 1656
_exptl_crystal_size_max 0.25
_exptl_crystal_size_mid 0.17
_exptl_crystal_size_min 0.08
_refine_diff_density_max 0.272
_refine_diff_density_min -0.293
_refine_diff_density_rms 0.051
_refine_ls_extinction_method none
_refine_ls_goodness_of_fit_ref 1.041
_refine_ls_hydrogen_treatment constr
_refine_ls_matrix_type full
_refine_ls_number_parameters 236
_refine_ls_number_reflns 3119
_refine_ls_number_restraints 20
_refine_ls_restrained_S_all 1.040
_refine_ls_R_factor_all 0.0349
_refine_ls_R_factor_gt 0.0261
_refine_ls_shift/su_max 0.000
_refine_ls_shift/su_mean 0.000
_refine_ls_structure_factor_coef Fsqd
_refine_ls_weighting_details 'calc w=1/[\s^2^(Fo^2^)+(0.0288P)^2^+2.9585P] where P=(Fo^2^+2Fc^2^)/3'
_refine_ls_weighting_scheme calc
_refine_ls_wR_factor_gt 0.0608
_refine_ls_wR_factor_ref 0.0651
_reflns_number_gt 2613
_reflns_number_total 3119
_reflns_threshold_expression >2sigma(I)
_cod_data_source_file c2ce06581a.txt
_cod_data_source_block w6663
_cod_depositor_comments
;
The following automatic conversions were performed:

'_symmetry_cell_setting' value 'Monoclinic' changed to 'monoclinic'
according to /home/saulius/struct/CIF-dictionaries/cif_core.dic
dictionary named 'cif_core.dic' version 2.4.1 from 2010-06-29.

Automatic conversion script
Id: cif_fix_values 1715 2011-07-08 13:25:40Z adriana 
;
_cod_original_cell_volume 3344.8(6)
_cod_original_sg_symbol_H-M C2/c
_cod_database_code 7207638

loop_
_symmetry_equiv_pos_as_xyz
'x, y, z'
'-x, y, -z+1/2'
'x+1/2, y+1/2, z'
'-x+1/2, y+1/2, -z+1/2'
'-x, -y, -z'
'x, -y, z-1/2'
'-x+1/2, -y+1/2, -z'
'x+1/2, -y+1/2, z-1/2'

loop_
_atom_site_label
_atom_site_type_symbol
_atom_site_fract_x
_atom_site_fract_y
_atom_site_fract_z
_atom_site_U_iso_or_equiv
_atom_site_adp_type
_atom_site_occupancy
_atom_site_symmetry_multiplicity
_atom_site_calc_flag
_atom_site_refinement_flags
Zn1 Zn 0.061688(12) 0.29644(3) 0.380761(16) 0.02451(9) Uani 1 1 d .
O1 O 0.08893(8) 0.38157(19) 0.49385(11) 0.0406(4) Uani 1 1 d .
O2 O 0.19855(9) 0.3507(2) 0.55099(12) 0.0511(5) Uani 1 1 d .
O3 O 0.03811(8) 0.68394(17) 0.67912(11) 0.0351(4) Uani 1 1 d .
O4 O 0.09517(8) 0.59789(17) 0.82186(11) 0.0348(4) Uani 1 1 d .
O5 O 0.31779(8) 0.4556(2) 0.89263(11) 0.0468(5) Uani 1 1 d .
N1 N 0.08592(9) 0.09883(19) 0.37734(13) 0.0297(4) Uani 1 1 d .
N2 N 0.14216(10) -0.0859(2) 0.37786(14) 0.0342(5) Uani 1 1 d .
C1 C 0.15334(12) 0.3870(2) 0.55821(16) 0.0324(5) Uani 1 1 d .
C2 C 0.17071(11) 0.4428(2) 0.64817(15) 0.0286(5) Uani 1 1 d .
C3 C 0.23666(11) 0.4228(2) 0.72743(16) 0.0326(5) Uani 1 1 d .
H3 H 0.2690 0.3770 0.7239 0.039 Uiso 1 1 calc R
C4 C 0.25431(11) 0.4706(2) 0.81132(15) 0.0318(5) Uani 1 1 d .
C5 C 0.20571(11) 0.5366(2) 0.81719(15) 0.0300(5) Uani 1 1 d .
H5 H 0.2173 0.5678 0.8737 0.036 Uiso 1 1 calc R
C6 C 0.14000(10) 0.5557(2) 0.73849(14) 0.0244(5) Uani 1 1 d .
C7 C 0.12231(11) 0.5103(2) 0.65359(15) 0.0279(5) Uani 1 1 d .
H7 H 0.0783 0.5251 0.6008 0.033 Uiso 1 1 calc R
C8 C 0.08693(11) 0.6182(2) 0.74675(15) 0.0259(5) Uani 1 1 d .
C9 C 0.36541(15) 0.3750(4) 0.8901(2) 0.0747(11) Uani 1 1 d .
H9A H 0.3479 0.2815 0.8694 0.112 Uiso 1 1 calc R
H9B H 0.4076 0.3706 0.9506 0.112 Uiso 1 1 calc R
H9C H 0.3732 0.4177 0.8487 0.112 Uiso 1 1 calc R
C10 C 0.05225(11) -0.0225(2) 0.37308(15) 0.0296(5) Uani 1 1 d .
C11 C 0.08715(12) -0.1391(2) 0.37356(16) 0.0334(5) Uani 1 1 d .
C12 C 0.06625(14) -0.2761(3) 0.37269(19) 0.0486(7) Uani 1 1 d .
H12 H 0.0895 -0.3540 0.3726 0.058 Uiso 1 1 calc R
C13 C 0.00963(15) -0.2899(3) 0.3719(2) 0.0572(8) Uani 1 1 d .
H13 H -0.0054 -0.3797 0.3726 0.069 Uiso 1 1 calc R
C14 C -0.02637(14) -0.1738(3) 0.3702(2) 0.0543(8) Uani 1 1 d .
H14 H -0.0649 -0.1882 0.3689 0.065 Uiso 1 1 calc R
C15 C -0.00598(12) -0.0382(3) 0.37029(18) 0.0409(6) Uani 1 1 d .
H15 H -0.0302 0.0393 0.3686 0.049 Uiso 1 1 calc R
C16 C 0.13930(12) 0.0544(2) 0.38074(16) 0.0328(5) Uani 1 1 d .
H16 H 0.1713 0.1144 0.3847 0.039 Uiso 1 1 calc R
C17 C 0.19385(13) -0.1668(3) 0.37753(18) 0.0449(7) Uani 1 1 d DU
H17A H 0.2077 -0.1132 0.3452 0.054 Uiso 1 1 calc R
H17B H 0.1734 -0.2539 0.3441 0.054 Uiso 1 1 calc R
C18 C 0.25636(13) -0.2013(3) 0.47253(19) 0.0464(7) Uani 1 1 d DU
H18A H 0.2756 -0.1141 0.5064 0.056 Uiso 1 1 calc R
H18B H 0.2902 -0.2442 0.4670 0.056 Uiso 1 1 calc R

loop_
_atom_site_aniso_label
_atom_site_aniso_U_11
_atom_site_aniso_U_22
_atom_site_aniso_U_33
_atom_site_aniso_U_23
_atom_site_aniso_U_13
_atom_site_aniso_U_12
Zn1 0.02868(15) 0.02420(14) 0.02595(14) 0.00127(11) 0.01901(12) 0.00312(11)
O1 0.0382(10) 0.0551(11) 0.0277(9) -0.0112(8) 0.0189(8) 0.0012(8)
O2 0.0481(11) 0.0740(13) 0.0458(11) -0.0095(10) 0.0358(10) 0.0061(10)
O3 0.0291(9) 0.0421(10) 0.0370(9) 0.0068(8) 0.0211(8) 0.0084(7)
O4 0.0462(10) 0.0357(9) 0.0344(9) 0.0020(7) 0.0302(8) 0.0083(8)
O5 0.0260(9) 0.0684(13) 0.0324(9) -0.0050(9) 0.0096(8) 0.0109(9)
N1 0.0307(10) 0.0245(10) 0.0367(11) 0.0031(8) 0.0213(9) 0.0034(8)
N2 0.0330(11) 0.0282(11) 0.0431(12) 0.0033(9) 0.0233(10) 0.0088(9)
C1 0.0408(14) 0.0307(12) 0.0316(13) -0.0023(10) 0.0246(12) -0.0009(11)
C2 0.0306(12) 0.0318(12) 0.0283(12) -0.0019(10) 0.0200(11) -0.0017(10)
C3 0.0284(12) 0.0385(14) 0.0380(13) -0.0013(11) 0.0235(11) 0.0036(10)
C4 0.0249(12) 0.0380(13) 0.0292(12) -0.0001(10) 0.0141(11) 0.0015(10)
C5 0.0331(13) 0.0316(12) 0.0264(12) -0.0027(10) 0.0180(11) 0.0004(10)
C6 0.0254(11) 0.0237(11) 0.0271(11) -0.0009(9) 0.0171(10) -0.0004(9)
C7 0.0254(11) 0.0300(12) 0.0271(12) -0.0012(9) 0.0149(10) -0.0014(9)
C8 0.0280(12) 0.0205(11) 0.0317(12) -0.0040(9) 0.0190(11) -0.0036(9)
C9 0.0355(16) 0.134(3) 0.0458(18) 0.001(2) 0.0192(15) 0.0333(19)
C10 0.0274(12) 0.0277(12) 0.0291(12) 0.0022(9) 0.0140(10) 0.0020(9)
C11 0.0319(13) 0.0282(12) 0.0347(13) -0.0003(10) 0.0166(11) 0.0020(10)
C12 0.0482(17) 0.0277(14) 0.0587(18) -0.0034(12) 0.0253(15) -0.0013(12)
C13 0.0484(18) 0.0358(16) 0.073(2) -0.0052(15) 0.0280(16) -0.0141(14)
C14 0.0343(15) 0.0521(18) 0.069(2) 0.0010(15) 0.0262(15) -0.0123(13)
C15 0.0305(13) 0.0392(14) 0.0506(16) 0.0039(12) 0.0225(13) 0.0022(11)
C16 0.0341(13) 0.0287(12) 0.0410(14) 0.0050(11) 0.0250(12) 0.0037(10)
C17 0.0500(16) 0.0410(15) 0.0566(17) 0.0085(12) 0.0386(14) 0.0193(12)
C18 0.0426(15) 0.0425(15) 0.0646(17) 0.0095(13) 0.0374(14) 0.0149(12)

loop_
_atom_type_symbol
_atom_type_description
_atom_type_scat_dispersion_real
_atom_type_scat_dispersion_imag
_atom_type_scat_source
C C 0.0033 0.0016 'International Tables Vol C Tables 4.2.6.8 and 6.1.1.4'
H H 0.0000 0.0000 'International Tables Vol C Tables 4.2.6.8 and 6.1.1.4'
N N 0.0061 0.0033 'International Tables Vol C Tables 4.2.6.8 and 6.1.1.4'
O O 0.0106 0.0060 'International Tables Vol C Tables 4.2.6.8 and 6.1.1.4'
Zn Zn 0.2839 1.4301 'International Tables Vol C Tables 4.2.6.8 and 6.1.1.4'

loop_
_geom_angle_atom_site_label_1
_geom_angle_atom_site_label_2
_geom_angle_atom_site_label_3
_geom_angle
_geom_angle_site_symmetry_1
_geom_angle_site_symmetry_3
O1 Zn1 O4 111.59(7) . 6_565
O1 Zn1 N1 120.77(8) . .
O4 Zn1 N1 104.26(7) 6_565 .
O1 Zn1 O3 94.93(7) . 5_566
O4 Zn1 O3 114.63(7) 6_565 5_566
N1 Zn1 O3 111.05(7) . 5_566
C1 O1 Zn1 116.95(14) . .
C8 O3 Zn1 136.18(14) . 5_566
C8 O4 Zn1 130.58(15) . 6_566
C4 O5 C9 116.6(2) . .
C16 N1 C10 105.23(18) . .
C16 N1 Zn1 126.81(16) . .
C10 N1 Zn1 127.95(15) . .
C16 N2 C11 107.22(18) . .
C16 N2 C17 125.8(2) . .
C11 N2 C17 127.0(2) . .
O2 C1 O1 125.4(2) . .
O2 C1 C2 120.7(2) . .
O1 C1 C2 113.98(19) . .
C7 C2 C3 119.8(2) . .
C7 C2 C1 121.5(2) . .
C3 C2 C1 118.7(2) . .
C4 C3 C2 120.4(2) . .
C4 C3 H3 119.8 . .
C2 C3 H3 119.8 . .
O5 C4 C3 124.4(2) . .
O5 C4 C5 115.6(2) . .
C3 C4 C5 120.0(2) . .
C6 C5 C4 119.6(2) . .
C6 C5 H5 120.2 . .
C4 C5 H5 120.2 . .
C5 C6 C7 120.66(19) . .
C5 C6 C8 119.02(19) . .
C7 C6 C8 120.22(19) . .
C2 C7 C6 119.5(2) . .
C2 C7 H7 120.2 . .
C6 C7 H7 120.2 . .
O3 C8 O4 125.6(2) . .
O3 C8 C6 118.25(19) . .
O4 C8 C6 116.17(19) . .
O5 C9 H9A 109.5 . .
O5 C9 H9B 109.5 . .
H9A C9 H9B 109.5 . .
O5 C9 H9C 109.5 . .
H9A C9 H9C 109.5 . .
H9B C9 H9C 109.5 . .
N1 C10 C15 129.9(2) . .
N1 C10 C11 109.09(19) . .
C15 C10 C11 121.0(2) . .
N2 C11 C10 105.70(19) . .
N2 C11 C12 132.3(2) . .
C10 C11 C12 122.0(2) . .
C13 C12 C11 116.3(2) . .
C13 C12 H12 121.8 . .
C11 C12 H12 121.8 . .
C12 C13 C14 122.2(3) . .
C12 C13 H13 118.9 . .
C14 C13 H13 118.9 . .
C15 C14 C13 121.4(3) . .
C15 C14 H14 119.3 . .
C13 C14 H14 119.3 . .
C14 C15 C10 117.1(2) . .
C14 C15 H15 121.5 . .
C10 C15 H15 121.5 . .
N1 C16 N2 112.8(2) . .
N1 C16 H16 123.6 . .
N2 C16 H16 123.6 . .
N2 C17 C18 113.4(2) . .
N2 C17 H17A 108.9 . .
C18 C17 H17A 108.9 . .
N2 C17 H17B 108.9 . .
C18 C17 H17B 108.9 . .
H17A C17 H17B 107.7 . .
C17 C18 C18 114.8(3) . 7_546
C17 C18 H18A 108.6 . .
C18 C18 H18A 108.6 7_546 .
C17 C18 H18B 108.6 . .
C18 C18 H18B 108.6 7_546 .
H18A C18 H18B 107.5 . .

loop_
_geom_bond_atom_site_label_1
_geom_bond_atom_site_label_2
_geom_bond_distance
_geom_bond_site_symmetry_2
Zn1 O1 1.9114(15) .
Zn1 O4 1.9484(15) 6_565
Zn1 N1 1.9782(18) .
Zn1 O3 1.9910(15) 5_566
O1 C1 1.284(3) .
O2 C1 1.224(3) .
O3 C8 1.255(3) .
O3 Zn1 1.9910(15) 5_566
O4 C8 1.260(3) .
O4 Zn1 1.9484(15) 6_566
O5 C4 1.370(3) .
O5 C9 1.406(3) .
N1 C16 1.325(3) .
N1 C10 1.387(3) .
N2 C16 1.338(3) .
N2 C11 1.382(3) .
N2 C17 1.470(3) .
C1 C2 1.509(3) .
C2 C7 1.388(3) .
C2 C3 1.393(3) .
C3 C4 1.382(3) .
C3 H3 0.9300 .
C4 C5 1.390(3) .
C5 C6 1.385(3) .
C5 H5 0.9300 .
C6 C7 1.391(3) .
C6 C8 1.499(3) .
C7 H7 0.9300 .
C9 H9A 0.9600 .
C9 H9B 0.9600 .
C9 H9C 0.9600 .
C10 C15 1.388(3) .
C10 C11 1.390(3) .
C11 C12 1.393(3) .
C12 C13 1.368(4) .
C12 H12 0.9300 .
C13 C14 1.394(4) .
C13 H13 0.9300 .
C14 C15 1.379(4) .
C14 H14 0.9300 .
C15 H15 0.9300 .
C16 H16 0.9300 .
C17 C18 1.509(4) .
C17 H17A 0.9700 .
C17 H17B 0.9700 .
C18 C18 1.512(5) 7_546
C18 H18A 0.9700 .
C18 H18B 0.9700 .

loop_
_geom_torsion_atom_site_label_1
_geom_torsion_atom_site_label_2
_geom_torsion_atom_site_label_3
_geom_torsion_atom_site_label_4
_geom_torsion
_geom_torsion_site_symmetry_1
_geom_torsion_site_symmetry_4
O4 Zn1 O1 C1 -63.60(19) 6_565 .
N1 Zn1 O1 C1 59.36(19) . .
O3 Zn1 O1 C1 177.46(17) 5_566 .
O1 Zn1 N1 C16 -95.2(2) . .
O4 Zn1 N1 C16 31.2(2) 6_565 .
O3 Zn1 N1 C16 155.14(19) 5_566 .
O1 Zn1 N1 C10 83.2(2) . .
O4 Zn1 N1 C10 -150.44(18) 6_565 .
O3 Zn1 N1 C10 -26.5(2) 5_566 .
Zn1 O1 C1 O2 5.1(3) . .
Zn1 O1 C1 C2 -174.46(14) . .
O2 C1 C2 C7 166.9(2) . .
O1 C1 C2 C7 -13.6(3) . .
O2 C1 C2 C3 -14.5(3) . .
O1 C1 C2 C3 165.1(2) . .
C7 C2 C3 C4 -0.4(3) . .
C1 C2 C3 C4 -179.1(2) . .
C9 O5 C4 C3 -5.9(4) . .
C9 O5 C4 C5 172.8(3) . .
C2 C3 C4 O5 180.0(2) . .
C2 C3 C4 C5 1.3(4) . .
O5 C4 C5 C6 -179.7(2) . .
C3 C4 C5 C6 -0.9(3) . .
C4 C5 C6 C7 -0.4(3) . .
C4 C5 C6 C8 176.0(2) . .
C3 C2 C7 C6 -0.9(3) . .
C1 C2 C7 C6 177.8(2) . .
C5 C6 C7 C2 1.3(3) . .
C8 C6 C7 C2 -175.0(2) . .
Zn1 O3 C8 O4 -37.3(3) 5_566 .
Zn1 O3 C8 C6 141.64(17) 5_566 .
Zn1 O4 C8 O3 -24.5(3) 6_566 .
Zn1 O4 C8 C6 156.54(15) 6_566 .
C5 C6 C8 O3 153.1(2) . .
C7 C6 C8 O3 -30.5(3) . .
C5 C6 C8 O4 -27.9(3) . .
C7 C6 C8 O4 148.5(2) . .
C16 N1 C10 C15 178.5(2) . .
Zn1 N1 C10 C15 -0.1(4) . .
C16 N1 C10 C11 -0.3(3) . .
Zn1 N1 C10 C11 -178.98(15) . .
C16 N2 C11 C10 0.6(3) . .
C17 N2 C11 C10 -178.2(2) . .
C16 N2 C11 C12 -177.3(3) . .
C17 N2 C11 C12 3.9(4) . .
N1 C10 C11 N2 -0.2(3) . .
C15 C10 C11 N2 -179.2(2) . .
N1 C10 C11 C12 178.0(2) . .
C15 C10 C11 C12 -1.0(4) . .
N2 C11 C12 C13 177.2(3) . .
C10 C11 C12 C13 -0.4(4) . .
C11 C12 C13 C14 1.3(5) . .
C12 C13 C14 C15 -0.8(5) . .
C13 C14 C15 C10 -0.6(4) . .
N1 C10 C15 C14 -177.3(2) . .
C11 C10 C15 C14 1.4(4) . .
C10 N1 C16 N2 0.8(3) . .
Zn1 N1 C16 N2 179.44(15) . .
C11 N2 C16 N1 -0.9(3) . .
C17 N2 C16 N1 178.0(2) . .
C16 N2 C17 C18 88.5(3) . .
C11 N2 C17 C18 -92.8(3) . .
N2 C17 C18 C18 65.1(4) . 7_546
